data_1558294
loop_
_publ_author_name
'Hasegawa, Miki'
'Sakurai, Shoya'
'Yamaguchi, Masafumi Andrew'
'Iwasawa, Daichi'
'Yajima, Naho'
'Ogata, Shuhei'
'Inazuka, Yudai'
'Ishii, Ayumi'
'Suzuki, Kengo'

_publ_section_title
;
 Aspects of lanthanide complexes for selectivity, intensity and sharpness
 in luminescence bands from twenty-four praseodymium, europium and
 gadolinium complexes with differently distorted-hexadentate ligands.
;
_journal_issue 8
_journal_name_full
'Photochemical &amp; photobiological sciences : Official journal of the European Photochemistry Association and the European Society for Photobiology'
_journal_page_first 1054
_journal_page_last 1062
_journal_paper_doi 10.1039/d0pp00069h
_journal_volume 19
_journal_year 2020
_chemical_formula_moiety 'C25 H22 Eu N8 O6, F6 P, C2 H3 N'
_chemical_formula_sum 'C27 H25 Eu F6 N9 O6 P'
_chemical_formula_weight 868.49
_space_group_crystal_system monoclinic
_space_group_IT_number 14
_space_group_name_Hall '-P 2yn'
_space_group_name_H-M_alt 'P 1 21/n 1'
_atom_sites_solution_hydrogens geom
_audit_creation_method SHELXL-2013
_audit_update_record
;
2018-08-09 deposited with the CCDC.	2020-06-12 downloaded from the CCDC.
;
_cell_angle_alpha 90
_cell_angle_beta 96.9060(10)
_cell_angle_gamma 90
_cell_formula_units_Z 4
_cell_length_a 13.2647(9)
_cell_length_b 11.7465(8)
_cell_length_c 20.5653(14)
_cell_measurement_reflns_used 0
_cell_measurement_temperature 90
_cell_measurement_theta_max 0
_cell_measurement_theta_min 0
_cell_volume 3181.1(4)
_computing_molecular_graphics 'Ortep for Windows (Farrugia, 2012)'
_computing_publication_material 'WinGX publication routines (Farrugia, 2012)'
_computing_structure_refinement 'SHELXL-2013 (Sheldrick, 2013)'
_diffrn_ambient_temperature 90
_diffrn_detector_area_resol_mean 8.333
_diffrn_measured_fraction_theta_full 1.000
_diffrn_measured_fraction_theta_max 0.994
_diffrn_radiation_type MoK\a
_diffrn_radiation_wavelength 0.71073
_diffrn_reflns_av_R_equivalents 0.0178
_diffrn_reflns_av_unetI/netI 0.0130
_diffrn_reflns_Laue_measured_fraction_full 1.000
_diffrn_reflns_Laue_measured_fraction_max 0.994
_diffrn_reflns_limit_h_max 17
_diffrn_reflns_limit_h_min -17
_diffrn_reflns_limit_k_max 15
_diffrn_reflns_limit_k_min -15
_diffrn_reflns_limit_l_max 26
_diffrn_reflns_limit_l_min -26
_diffrn_reflns_number 35104
_diffrn_reflns_point_group_measured_fraction_full 1.000
_diffrn_reflns_point_group_measured_fraction_max 0.994
_diffrn_reflns_theta_full 25.242
_diffrn_reflns_theta_max 27.514
_diffrn_reflns_theta_min 1.736
_exptl_absorpt_coefficient_mu 2.115
_exptl_absorpt_correction_type empirical
_exptl_absorpt_process_details
;
SADABS Sheldrick 1996
;
_exptl_crystal_colour colorless
_exptl_crystal_density_diffrn 1.813
_exptl_crystal_density_method 'not measured'
_exptl_crystal_description block
_exptl_crystal_F_000 1720
_exptl_crystal_size_max 0.372
_exptl_crystal_size_mid 0.372
_exptl_crystal_size_min 0.272
_exptl_transmission_factor_max 1.97
_exptl_transmission_factor_min 1.68
_refine_diff_density_max 1.193
_refine_diff_density_min -0.573
_refine_diff_density_rms 0.070
_refine_ls_extinction_method none
_refine_ls_goodness_of_fit_ref 1.052
_refine_ls_hydrogen_treatment constr
_refine_ls_matrix_type full
_refine_ls_number_parameters 452
_refine_ls_number_reflns 7272
_refine_ls_number_restraints 0
_refine_ls_restrained_S_all 1.052
_refine_ls_R_factor_all 0.0201
_refine_ls_R_factor_gt 0.0192
_refine_ls_shift/su_max 0.003
_refine_ls_shift/su_mean 0.000
_refine_ls_structure_factor_coef Fsqd
_refine_ls_weighting_details 'w=1/[\s^2^(Fo^2^)+(0.0241P)^2^+3.7941P] where P=(Fo^2^+2Fc^2^)/3'
_refine_ls_weighting_scheme calc
_refine_ls_wR_factor_gt 0.0493
_refine_ls_wR_factor_ref 0.0497
_reflns_Friedel_coverage 0.000
_reflns_number_gt 6967
_reflns_number_total 7272
_reflns_threshold_expression 'I > 2\s(I)'
_cod_data_source_file d0pp00069h2.cif
_cod_data_source_block shelx_CCDC4
_cod_depositor_comments 'Adding full bibliography for 1558290--1558295.cif.'
_cod_original_sg_symbol_H-M 'P 21/n'
_cod_database_code 1558294
_shelx_space_group_comment
;
The symmetry employed for this shelxl refinement is uniquely defined
by the following loop, which should always be used as a source of
symmetry information in preference to the above space-group names.
They are only intended as comments.
;
_shelx_estimated_absorpt_t_min 0.507
_shelx_estimated_absorpt_t_max 0.597
_shelxl_version_number 2013-4

loop_
_space_group_symop_operation_xyz
'x, y, z'
'-x+1/2, y+1/2, -z+1/2'
'-x, -y, -z'
'x-1/2, -y-1/2, z-1/2'

loop_
_atom_site_label
_atom_site_type_symbol
_atom_site_fract_x
_atom_site_fract_y
_atom_site_fract_z
_atom_site_U_iso_or_equiv
_atom_site_adp_type
_atom_site_occupancy
_atom_site_site_symmetry_order
_atom_site_calc_flag
_atom_site_refinement_flags_posn
_atom_site_refinement_flags_adp
_atom_site_refinement_flags_occupancy
_atom_site_disorder_assembly
_atom_site_disorder_group
Eu1 Eu 0.35686(2) 0.21863(2) 0.36802(2) 0.01221(3) Uani 1 1 d . . . . .
P1 P 0.26405(4) 0.06129(5) 0.72462(3) 0.02489(11) Uani 1 1 d . . . . .
O1 O 0.47595(10) 0.06724(11) 0.41618(7) 0.0177(3) Uani 1 1 d . . . . .
O2 O 0.37075(10) 0.01377(11) 0.33285(6) 0.0182(3) Uani 1 1 d . . . . .
O3 O 0.46196(11) -0.11314(12) 0.39144(7) 0.0235(3) Uani 1 1 d . . . . .
O4 O 0.36530(10) 0.43342(12) 0.35487(7) 0.0203(3) Uani 1 1 d . . . . .
O5 O 0.21736(10) 0.36673(11) 0.36907(7) 0.0193(3) Uani 1 1 d . . . . .
O6 O 0.23550(12) 0.54838(12) 0.35163(8) 0.0275(3) Uani 1 1 d . . . . .
N1 N 0.25660(12) 0.08810(13) 0.43903(8) 0.0162(3) Uani 1 1 d . . . . .
N2 N 0.17610(11) 0.15568(13) 0.31959(7) 0.0140(3) Uani 1 1 d . . . . .
N3 N 0.30034(13) 0.27474(13) 0.24889(8) 0.0165(3) Uani 1 1 d . . . . .
N4 N 0.50219(13) 0.21341(13) 0.29866(8) 0.0171(3) Uani 1 1 d . . . . .
N5 N 0.52888(12) 0.29450(13) 0.42274(8) 0.0149(3) Uani 1 1 d . . . . .
N6 N 0.36227(12) 0.30631(14) 0.48462(8) 0.0166(3) Uani 1 1 d . . . . .
N7 N 0.43755(12) -0.01406(13) 0.38031(8) 0.0166(3) Uani 1 1 d . . . . .
N8 N 0.27141(13) 0.45242(14) 0.35814(8) 0.0188(3) Uani 1 1 d . . . . .
N9 N 0.9990(2) 0.3111(3) 0.48452(14) 0.0548(7) Uani 1 1 d . . . . .
F1 F 0.15142(9) 0.07306(11) 0.74530(7) 0.0306(3) Uani 1 1 d . . . . .
F2 F 0.28868(11) -0.02914(14) 0.78376(7) 0.0380(3) Uani 1 1 d . . . . .
F3 F 0.37702(11) 0.04642(14) 0.70659(8) 0.0437(4) Uani 1 1 d . . . . .
F4 F 0.23783(16) 0.14724(17) 0.66680(10) 0.0668(6) Uani 1 1 d . . . . .
F5 F 0.22820(11) -0.04408(13) 0.67810(7) 0.0359(3) Uani 1 1 d . . . . .
F6 F 0.30144(12) 0.16167(15) 0.77427(9) 0.0517(5) Uani 1 1 d . . . . .
C1 C 0.30331(15) 0.04565(17) 0.49567(9) 0.0193(4) Uani 1 1 d . . . . .
H1 H 0.3703 0.0706 0.5104 0.023 Uiso 1 1 calc R U . . .
C2 C 0.25818(16) -0.03250(18) 0.53321(10) 0.0225(4) Uani 1 1 d . . . . .
H2 H 0.2934 -0.0606 0.5729 0.027 Uiso 1 1 calc R U . . .
C3 C 0.16076(17) -0.06905(18) 0.51178(10) 0.0243(4) Uani 1 1 d . . . . .
H3 H 0.1282 -0.1233 0.5364 0.029 Uiso 1 1 calc R U . . .
C4 C 0.11109(15) -0.02567(17) 0.45395(10) 0.0205(4) Uani 1 1 d . . . . .
H4 H 0.0441 -0.0496 0.4385 0.025 Uiso 1 1 calc R U . . .
C5 C 0.16101(14) 0.05369(15) 0.41882(9) 0.0155(3) Uani 1 1 d . . . . .
C6 C 0.11281(14) 0.10405(15) 0.35646(9) 0.0153(3) Uani 1 1 d . . . . .
C7 C 0.00818(14) 0.09982(17) 0.33738(10) 0.0189(4) Uani 1 1 d . . . . .
H7 H -0.0350 0.0613 0.3638 0.023 Uiso 1 1 calc R U . . .
C8 C -0.03208(14) 0.15214(17) 0.27972(10) 0.0207(4) Uani 1 1 d . . . . .
H8 H -0.1032 0.1515 0.2666 0.025 Uiso 1 1 calc R U . . .
C9 C 0.03290(15) 0.20551(16) 0.24135(10) 0.0190(4) Uani 1 1 d . . . . .
H9 H 0.0074 0.2419 0.2015 0.023 Uiso 1 1 calc R U . . .
C10 C 0.13619(14) 0.20433(15) 0.26272(9) 0.0157(3) Uani 1 1 d . . . . .
C11 C 0.20810(15) 0.26241(16) 0.22507(9) 0.0166(4) Uani 1 1 d . . . . .
H11 H 0.1855 0.2910 0.1826 0.020 Uiso 1 1 calc R U . . .
C12 C 0.36711(15) 0.33764(17) 0.20968(10) 0.0200(4) Uani 1 1 d . . . . .
H12A H 0.4036 0.3974 0.2371 0.024 Uiso 1 1 calc R U . . .
H12B H 0.3254 0.3756 0.1728 0.024 Uiso 1 1 calc R U . . .
C13 C 0.44446(16) 0.25945(19) 0.18274(10) 0.0220(4) Uani 1 1 d . . . . .
H13A H 0.5014 0.3062 0.1705 0.026 Uiso 1 1 calc R U . . .
H13B H 0.4118 0.2220 0.1425 0.026 Uiso 1 1 calc R U . . .
C14 C 0.48691(15) 0.16775(17) 0.23153(9) 0.0205(4) Uani 1 1 d . . . . .
H14A H 0.4391 0.1027 0.2296 0.025 Uiso 1 1 calc R U . . .
H14B H 0.5524 0.1396 0.2193 0.025 Uiso 1 1 calc R U . . .
C15 C 0.59253(15) 0.23743(16) 0.32332(10) 0.0181(4) Uani 1 1 d . . . . .
H15 H 0.6477 0.2261 0.2985 0.022 Uiso 1 1 calc R U . . .
C16 C 0.61096(15) 0.28280(15) 0.39042(10) 0.0173(4) Uani 1 1 d . . . . .
C17 C 0.70877(15) 0.30857(17) 0.41841(11) 0.0217(4) Uani 1 1 d . . . . .
H17 H 0.7647 0.3024 0.3938 0.026 Uiso 1 1 calc R U . . .
C18 C 0.72266(15) 0.34360(18) 0.48332(11) 0.0243(4) Uani 1 1 d . . . . .
H18 H 0.7888 0.3601 0.5042 0.029 Uiso 1 1 calc R U . . .
C19 C 0.63950(15) 0.35418(17) 0.51722(10) 0.0218(4) Uani 1 1 d . . . . .
H19 H 0.6478 0.3769 0.5619 0.026 Uiso 1 1 calc R U . . .
C20 C 0.54264(14) 0.33098(15) 0.48491(9) 0.0163(3) Uani 1 1 d . . . . .
C21 C 0.44956(14) 0.34500(15) 0.51779(9) 0.0163(3) Uani 1 1 d . . . . .
C22 C 0.45191(16) 0.39625(17) 0.57898(9) 0.0206(4) Uani 1 1 d . . . . .
H22 H 0.5140 0.4244 0.6009 0.025 Uiso 1 1 calc R U . . .
C23 C 0.36308(16) 0.40588(17) 0.60756(10) 0.0227(4) Uani 1 1 d . . . . .
H23 H 0.3635 0.4399 0.6495 0.027 Uiso 1 1 calc R U . . .
C24 C 0.27364(16) 0.36520(17) 0.57418(10) 0.0222(4) Uani 1 1 d . . . . .
H24 H 0.2116 0.3702 0.5928 0.027 Uiso 1 1 calc R U . . .
C25 C 0.27658(15) 0.31699(17) 0.51296(10) 0.0198(4) Uani 1 1 d . . . . .
H25 H 0.2149 0.2901 0.4898 0.024 Uiso 1 1 calc R U . . .
C26 C 0.9901(2) 0.4532(3) 0.38806(14) 0.0450(7) Uani 1 1 d . . . . .
H26A H 0.9402 0.4264 0.3523 0.067 Uiso 1 1 calc R U . . .
H26B H 1.0569 0.4591 0.3725 0.067 Uiso 1 1 calc R U . . .
H26C H 0.9696 0.5281 0.4028 0.067 Uiso 1 1 calc R U . . .
C27 C 0.99541(17) 0.3733(2) 0.44216(13) 0.0375(6) Uani 1 1 d . . . . .

loop_
_atom_site_aniso_label
_atom_site_aniso_U_11
_atom_site_aniso_U_22
_atom_site_aniso_U_33
_atom_site_aniso_U_23
_atom_site_aniso_U_13
_atom_site_aniso_U_12
Eu1 0.01162(5) 0.01109(5) 0.01333(5) -0.00036(3) -0.00087(3) -0.00047(3)
P1 0.0210(3) 0.0249(3) 0.0299(3) -0.0017(2) 0.0079(2) -0.0026(2)
O1 0.0177(6) 0.0143(6) 0.0198(6) -0.0027(5) -0.0028(5) -0.0003(5)
O2 0.0191(6) 0.0169(6) 0.0172(6) -0.0011(5) -0.0034(5) 0.0006(5)
O3 0.0281(8) 0.0137(6) 0.0274(7) 0.0005(6) -0.0019(6) 0.0038(6)
O4 0.0180(7) 0.0164(7) 0.0252(7) -0.0010(5) -0.0029(5) -0.0013(5)
O5 0.0175(6) 0.0156(6) 0.0240(7) -0.0026(5) -0.0013(5) -0.0007(5)
O6 0.0312(8) 0.0141(7) 0.0338(8) -0.0019(6) -0.0102(6) 0.0063(6)
N1 0.0184(8) 0.0153(7) 0.0145(7) -0.0002(6) 0.0008(6) -0.0004(6)
N2 0.0143(7) 0.0128(7) 0.0143(7) -0.0017(6) -0.0005(6) 0.0002(6)
N3 0.0180(8) 0.0144(7) 0.0171(8) 0.0017(6) 0.0019(6) -0.0010(6)
N4 0.0184(8) 0.0161(8) 0.0168(8) 0.0000(6) 0.0024(6) 0.0008(6)
N5 0.0136(7) 0.0114(7) 0.0189(8) 0.0008(6) -0.0013(6) -0.0003(6)
N6 0.0174(8) 0.0150(7) 0.0171(8) -0.0018(6) 0.0002(6) -0.0004(6)
N7 0.0162(7) 0.0149(7) 0.0187(8) -0.0004(6) 0.0016(6) 0.0006(6)
N8 0.0213(8) 0.0155(8) 0.0177(8) -0.0021(6) -0.0058(6) 0.0011(6)
N9 0.0381(13) 0.0648(17) 0.0608(17) 0.0238(14) 0.0028(12) -0.0100(12)
F1 0.0191(6) 0.0276(7) 0.0454(8) -0.0076(6) 0.0053(5) 0.0007(5)
F2 0.0314(7) 0.0516(9) 0.0314(7) 0.0100(7) 0.0049(6) 0.0042(6)
F3 0.0308(7) 0.0449(9) 0.0601(10) -0.0048(7) 0.0250(7) -0.0074(6)
F4 0.0792(14) 0.0552(11) 0.0680(12) 0.0391(10) 0.0165(10) 0.0138(10)
F5 0.0372(8) 0.0402(8) 0.0322(7) -0.0102(6) 0.0118(6) -0.0042(6)
F6 0.0326(8) 0.0470(9) 0.0779(12) -0.0305(9) 0.0163(8) -0.0157(7)
C1 0.0236(9) 0.0184(9) 0.0153(9) 0.0003(7) -0.0003(7) 0.0016(7)
C2 0.0294(10) 0.0225(10) 0.0161(9) 0.0043(7) 0.0049(8) 0.0055(8)
C3 0.0298(11) 0.0220(10) 0.0231(10) 0.0055(8) 0.0107(8) 0.0015(8)
C4 0.0197(9) 0.0199(9) 0.0232(10) 0.0002(8) 0.0074(7) -0.0011(7)
C5 0.0172(8) 0.0144(8) 0.0152(8) -0.0016(7) 0.0034(7) 0.0010(7)
C6 0.0174(9) 0.0123(8) 0.0162(8) -0.0031(7) 0.0021(7) -0.0004(7)
C7 0.0161(9) 0.0196(9) 0.0213(9) -0.0031(7) 0.0034(7) -0.0018(7)
C8 0.0140(8) 0.0218(9) 0.0251(10) -0.0055(8) -0.0020(7) 0.0005(7)
C9 0.0186(9) 0.0185(9) 0.0183(9) -0.0014(7) -0.0041(7) 0.0017(7)
C10 0.0165(9) 0.0136(8) 0.0164(9) -0.0020(7) -0.0010(7) -0.0003(7)
C11 0.0209(9) 0.0133(8) 0.0146(8) 0.0007(7) -0.0014(7) 0.0009(7)
C12 0.0215(9) 0.0195(9) 0.0191(9) 0.0047(7) 0.0028(7) -0.0030(8)
C13 0.0228(10) 0.0264(10) 0.0173(9) 0.0004(8) 0.0041(8) -0.0041(8)
C14 0.0219(9) 0.0225(10) 0.0175(9) -0.0036(7) 0.0040(7) 0.0008(8)
C15 0.0164(9) 0.0164(9) 0.0220(10) 0.0020(7) 0.0042(7) 0.0007(7)
C16 0.0159(9) 0.0134(8) 0.0220(9) 0.0030(7) -0.0002(7) 0.0002(7)
C17 0.0144(9) 0.0196(9) 0.0304(11) 0.0026(8) 0.0004(8) -0.0006(7)
C18 0.0156(9) 0.0231(10) 0.0319(11) 0.0003(8) -0.0061(8) -0.0030(8)
C19 0.0220(10) 0.0193(9) 0.0220(9) -0.0011(8) -0.0061(8) -0.0021(8)
C20 0.0174(9) 0.0116(8) 0.0189(9) 0.0004(7) -0.0023(7) -0.0008(7)
C21 0.0196(9) 0.0122(8) 0.0162(8) 0.0007(7) -0.0016(7) 0.0000(7)
C22 0.0257(10) 0.0170(9) 0.0174(9) -0.0011(7) -0.0039(7) -0.0008(7)
C23 0.0324(11) 0.0206(9) 0.0146(9) -0.0012(7) 0.0009(8) 0.0032(8)
C24 0.0252(10) 0.0214(10) 0.0207(9) 0.0002(8) 0.0058(8) 0.0030(8)
C25 0.0188(9) 0.0188(9) 0.0214(9) -0.0025(7) 0.0014(7) 0.0006(7)
C26 0.0263(12) 0.0607(18) 0.0480(16) 0.0187(14) 0.0048(11) 0.0089(12)
C27 0.0174(10) 0.0478(15) 0.0467(14) 0.0057(12) 0.0012(9) -0.0039(10)

loop_
_atom_type_symbol
_atom_type_description
_atom_type_scat_dispersion_real
_atom_type_scat_dispersion_imag
_atom_type_scat_source
C C 0.0033 0.0016 'International Tables Vol C Tables 4.2.6.8 and 6.1.1.4'
H H 0.0000 0.0000 'International Tables Vol C Tables 4.2.6.8 and 6.1.1.4'
N N 0.0061 0.0033 'International Tables Vol C Tables 4.2.6.8 and 6.1.1.4'
O O 0.0106 0.0060 'International Tables Vol C Tables 4.2.6.8 and 6.1.1.4'
F F 0.0171 0.0103 'International Tables Vol C Tables 4.2.6.8 and 6.1.1.4'
P P 0.1023 0.0942 'International Tables Vol C Tables 4.2.6.8 and 6.1.1.4'
Eu Eu -0.1578 3.6682 'International Tables Vol C Tables 4.2.6.8 and 6.1.1.4'

loop_
_geom_angle_atom_site_label_1
_geom_angle_atom_site_label_2
_geom_angle_atom_site_label_3
_geom_angle
_geom_angle_site_symmetry_1
_geom_angle_site_symmetry_3
_geom_angle_publ_flag
O1 Eu1 O2 51.10(4) . . ?
O1 Eu1 N4 73.67(5) . . ?
O2 Eu1 N4 74.28(5) . . ?
O1 Eu1 O4 135.55(4) . . ?
O2 Eu1 O4 155.46(5) . . ?
N4 Eu1 O4 85.29(5) . . ?
O1 Eu1 O5 155.31(4) . . ?
O2 Eu1 O5 137.12(4) . . ?
N4 Eu1 O5 128.72(5) . . ?
O4 Eu1 O5 50.42(4) . . ?
O1 Eu1 N3 131.29(5) . . ?
O2 Eu1 N3 89.67(5) . . ?
N4 Eu1 N3 67.82(5) . . ?
O4 Eu1 N3 69.77(5) . . ?
O5 Eu1 N3 72.68(5) . . ?
O1 Eu1 N5 65.77(4) . . ?
O2 Eu1 N5 111.28(5) . . ?
N4 Eu1 N5 63.94(5) . . ?
O4 Eu1 N5 69.84(4) . . ?
O5 Eu1 N5 111.51(5) . . ?
N3 Eu1 N5 118.06(5) . . ?
O1 Eu1 N2 117.40(5) . . ?
O2 Eu1 N2 73.38(5) . . ?
N4 Eu1 N2 120.55(5) . . ?
O4 Eu1 N2 107.04(5) . . ?
O5 Eu1 N2 63.74(5) . . ?
N3 Eu1 N2 63.56(5) . . ?
N5 Eu1 N2 174.73(5) . . ?
O1 Eu1 N1 72.48(5) . . ?
O2 Eu1 N1 69.99(5) . . ?
N4 Eu1 N1 141.23(5) . . ?
O4 Eu1 N1 132.79(5) . . ?
O5 Eu1 N1 88.67(5) . . ?
N3 Eu1 N1 125.47(5) . . ?
N5 Eu1 N1 116.46(5) . . ?
N2 Eu1 N1 62.23(5) . . ?
O1 Eu1 N6 88.30(5) . . ?
O2 Eu1 N6 130.24(5) . . ?
N4 Eu1 N6 126.15(5) . . ?
O4 Eu1 N6 73.05(5) . . ?
O5 Eu1 N6 70.18(5) . . ?
N3 Eu1 N6 138.77(5) . . ?
N5 Eu1 N6 62.37(5) . . ?
N2 Eu1 N6 112.88(5) . . ?
N1 Eu1 N6 70.99(5) . . ?
O1 Eu1 N7 25.56(4) . . ?
O2 Eu1 N7 25.72(4) . . ?
N4 Eu1 N7 74.43(5) . . ?
O4 Eu1 N7 155.97(4) . . ?
O5 Eu1 N7 153.50(4) . . ?
N3 Eu1 N7 112.57(5) . . ?
N5 Eu1 N7 89.42(5) . . ?
N2 Eu1 N7 94.49(5) . . ?
N1 Eu1 N7 66.87(5) . . ?
N6 Eu1 N7 108.65(5) . . ?
O1 Eu1 N8 154.44(4) . . ?
O2 Eu1 N8 154.44(4) . . ?
N4 Eu1 N8 107.10(5) . . ?
O4 Eu1 N8 25.26(4) . . ?
O5 Eu1 N8 25.19(4) . . ?
N3 Eu1 N8 68.34(5) . . ?
N5 Eu1 N8 91.19(5) . . ?
N2 Eu1 N8 84.82(5) . . ?
N1 Eu1 N8 111.61(5) . . ?
N6 Eu1 N8 70.43(5) . . ?
N7 Eu1 N8 178.47(5) . . ?
F4 P1 F3 91.33(10) . . ?
F4 P1 F6 91.89(12) . . ?
F3 P1 F6 90.07(9) . . ?
F4 P1 F5 91.25(11) . . ?
F3 P1 F5 89.79(8) . . ?
F6 P1 F5 176.85(10) . . ?
F4 P1 F1 90.96(10) . . ?
F3 P1 F1 177.70(9) . . ?
F6 P1 F1 89.68(8) . . ?
F5 P1 F1 90.33(7) . . ?
F4 P1 F2 178.63(11) . . ?
F3 P1 F2 89.57(8) . . ?
F6 P1 F2 89.13(10) . . ?
F5 P1 F2 87.72(8) . . ?
F1 P1 F2 88.14(8) . . ?
N7 O1 Eu1 96.55(10) . . ?
N7 O2 Eu1 95.32(10) . . ?
N8 O4 Eu1 96.45(10) . . ?
N8 O5 Eu1 96.53(10) . . ?
C5 N1 C1 118.25(16) . . ?
C5 N1 Eu1 122.07(12) . . ?
C1 N1 Eu1 119.48(12) . . ?
C6 N2 C10 118.27(16) . . ?
C6 N2 Eu1 121.65(12) . . ?
C10 N2 Eu1 117.40(12) . . ?
C11 N3 C12 117.55(17) . . ?
C11 N3 Eu1 119.82(13) . . ?
C12 N3 Eu1 121.93(12) . . ?
C15 N4 C14 118.05(17) . . ?
C15 N4 Eu1 120.87(13) . . ?
C14 N4 Eu1 120.58(12) . . ?
C20 N5 C16 118.51(16) . . ?
C20 N5 Eu1 122.59(12) . . ?
C16 N5 Eu1 118.30(12) . . ?
C25 N6 C21 117.91(17) . . ?
C25 N6 Eu1 120.35(12) . . ?
C21 N6 Eu1 121.72(12) . . ?
O3 N7 O2 121.99(16) . . ?
O3 N7 O1 121.77(16) . . ?
O2 N7 O1 116.22(15) . . ?
O3 N7 Eu1 171.29(13) . . ?
O2 N7 Eu1 58.96(9) . . ?
O1 N7 Eu1 57.89(8) . . ?
O6 N8 O5 121.85(17) . . ?
O6 N8 O4 121.67(17) . . ?
O5 N8 O4 116.48(15) . . ?
O6 N8 Eu1 177.66(13) . . ?
O5 N8 Eu1 58.28(9) . . ?
O4 N8 Eu1 58.29(9) . . ?
N1 C1 C2 122.95(19) . . ?
N1 C1 H1 118.5 . . ?
C2 C1 H1 118.5 . . ?
C3 C2 C1 118.65(19) . . ?
C3 C2 H2 120.7 . . ?
C1 C2 H2 120.7 . . ?
C2 C3 C4 119.28(19) . . ?
C2 C3 H3 120.4 . . ?
C4 C3 H3 120.4 . . ?
C3 C4 C5 118.96(19) . . ?
C3 C4 H4 120.5 . . ?
C5 C4 H4 120.5 . . ?
N1 C5 C4 121.89(17) . . ?
N1 C5 C6 115.98(16) . . ?
C4 C5 C6 122.12(17) . . ?
N2 C6 C7 121.68(17) . . ?
N2 C6 C5 115.74(16) . . ?
C7 C6 C5 122.57(17) . . ?
C8 C7 C6 119.52(18) . . ?
C8 C7 H7 120.2 . . ?
C6 C7 H7 120.2 . . ?
C7 C8 C9 119.08(18) . . ?
C7 C8 H8 120.5 . . ?
C9 C8 H8 120.5 . . ?
C10 C9 C8 118.22(18) . . ?
C10 C9 H9 120.9 . . ?
C8 C9 H9 120.9 . . ?
N2 C10 C9 123.20(18) . . ?
N2 C10 C11 116.20(16) . . ?
C9 C10 C11 120.53(17) . . ?
N3 C11 C10 120.44(17) . . ?
N3 C11 H11 119.8 . . ?
C10 C11 H11 119.8 . . ?
N3 C12 C13 111.86(16) . . ?
N3 C12 H12A 109.2 . . ?
C13 C12 H12A 109.2 . . ?
N3 C12 H12B 109.2 . . ?
C13 C12 H12B 109.2 . . ?
H12A C12 H12B 107.9 . . ?
C12 C13 C14 113.24(16) . . ?
C12 C13 H13A 108.9 . . ?
C14 C13 H13A 108.9 . . ?
C12 C13 H13B 108.9 . . ?
C14 C13 H13B 108.9 . . ?
H13A C13 H13B 107.7 . . ?
N4 C14 C13 110.87(16) . . ?
N4 C14 H14A 109.5 . . ?
C13 C14 H14A 109.5 . . ?
N4 C14 H14B 109.5 . . ?
C13 C14 H14B 109.5 . . ?
H14A C14 H14B 108.1 . . ?
N4 C15 C16 119.67(18) . . ?
N4 C15 H15 120.2 . . ?
C16 C15 H15 120.2 . . ?
N5 C16 C17 122.88(19) . . ?
N5 C16 C15 116.48(17) . . ?
C17 C16 C15 120.62(18) . . ?
C16 C17 C18 118.23(19) . . ?
C16 C17 H17 120.9 . . ?
C18 C17 H17 120.9 . . ?
C19 C18 C17 119.41(18) . . ?
C19 C18 H18 120.3 . . ?
C17 C18 H18 120.3 . . ?
C18 C19 C20 119.10(19) . . ?
C18 C19 H19 120.4 . . ?
C20 C19 H19 120.4 . . ?
N5 C20 C19 121.79(18) . . ?
N5 C20 C21 116.38(16) . . ?
C19 C20 C21 121.83(17) . . ?
N6 C21 C22 121.81(18) . . ?
N6 C21 C20 116.21(16) . . ?
C22 C21 C20 121.98(17) . . ?
C23 C22 C21 119.46(18) . . ?
C23 C22 H22 120.3 . . ?
C21 C22 H22 120.3 . . ?
C24 C23 C22 119.00(18) . . ?
C24 C23 H23 120.5 . . ?
C22 C23 H23 120.5 . . ?
C23 C24 C25 118.45(19) . . ?
C23 C24 H24 120.8 . . ?
C25 C24 H24 120.8 . . ?
N6 C25 C24 123.35(19) . . ?
N6 C25 H25 118.3 . . ?
C24 C25 H25 118.3 . . ?
C27 C26 H26A 109.5 . . ?
C27 C26 H26B 109.5 . . ?
H26A C26 H26B 109.5 . . ?
C27 C26 H26C 109.5 . . ?
H26A C26 H26C 109.5 . . ?
H26B C26 H26C 109.5 . . ?
N9 C27 C26 179.6(3) . . ?

loop_
_geom_bond_atom_site_label_1
_geom_bond_atom_site_label_2
_geom_bond_distance
_geom_bond_site_symmetry_2
_geom_bond_publ_flag
Eu1 O1 2.5025(13) . ?
Eu1 O2 2.5258(13) . ?
Eu1 N4 2.5330(16) . ?
Eu1 O4 2.5414(14) . ?
Eu1 O5 2.5417(14) . ?
Eu1 N3 2.5606(16) . ?
Eu1 N5 2.5787(16) . ?
Eu1 N2 2.5910(15) . ?
Eu1 N1 2.5921(16) . ?
Eu1 N6 2.6028(16) . ?
Eu1 N7 2.9353(16) . ?
Eu1 N8 2.9685(16) . ?
P1 F4 1.5666(17) . ?
P1 F3 1.5959(15) . ?
P1 F6 1.5991(16) . ?
P1 F5 1.6012(15) . ?
P1 F1 1.6078(13) . ?
P1 F2 1.6184(15) . ?
O1 N7 1.275(2) . ?
O2 N7 1.279(2) . ?
O3 N7 1.222(2) . ?
O4 N8 1.275(2) . ?
O5 N8 1.271(2) . ?
O6 N8 1.225(2) . ?
N1 C5 1.348(2) . ?
N1 C1 1.348(2) . ?
N2 C6 1.342(2) . ?
N2 C10 1.351(2) . ?
N3 C11 1.270(3) . ?
N3 C12 1.467(2) . ?
N4 C15 1.276(3) . ?
N4 C14 1.472(2) . ?
N5 C20 1.340(2) . ?
N5 C16 1.349(3) . ?
N6 C25 1.344(3) . ?
N6 C21 1.350(2) . ?
N9 C27 1.133(4) . ?
C1 C2 1.381(3) . ?
C1 H1 0.9500 . ?
C2 C3 1.383(3) . ?
C2 H2 0.9500 . ?
C3 C4 1.386(3) . ?
C3 H3 0.9500 . ?
C4 C5 1.394(3) . ?
C4 H4 0.9500 . ?
C5 C6 1.485(3) . ?
C6 C7 1.397(3) . ?
C7 C8 1.384(3) . ?
C7 H7 0.9500 . ?
C8 C9 1.386(3) . ?
C8 H8 0.9500 . ?
C9 C10 1.388(3) . ?
C9 H9 0.9500 . ?
C10 C11 1.467(3) . ?
C11 H11 0.9500 . ?
C12 C13 1.530(3) . ?
C12 H12A 0.9900 . ?
C12 H12B 0.9900 . ?
C13 C14 1.532(3) . ?
C13 H13A 0.9900 . ?
C13 H13B 0.9900 . ?
C14 H14A 0.9900 . ?
C14 H14B 0.9900 . ?
C15 C16 1.472(3) . ?
C15 H15 0.9500 . ?
C16 C17 1.388(3) . ?
C17 C18 1.388(3) . ?
C17 H17 0.9500 . ?
C18 C19 1.380(3) . ?
C18 H18 0.9500 . ?
C19 C20 1.401(3) . ?
C19 H19 0.9500 . ?
C20 C21 1.486(3) . ?
C21 C22 1.392(3) . ?
C22 C23 1.383(3) . ?
C22 H22 0.9500 . ?
C23 C24 1.382(3) . ?
C23 H23 0.9500 . ?
C24 C25 1.385(3) . ?
C24 H24 0.9500 . ?
C25 H25 0.9500 . ?
C26 C27 1.451(4) . ?
C26 H26A 0.9800 . ?
C26 H26B 0.9800 . ?
C26 H26C 0.9800 . ?

loop_
_geom_torsion_atom_site_label_1
_geom_torsion_atom_site_label_2
_geom_torsion_atom_site_label_3
_geom_torsion_atom_site_label_4
_geom_torsion
_geom_torsion_site_symmetry_1
_geom_torsion_site_symmetry_2
_geom_torsion_site_symmetry_3
_geom_torsion_site_symmetry_4
_geom_torsion_publ_flag
Eu1 O2 N7 O3 169.84(15) . . . . ?
Eu1 O2 N7 O1 -8.87(16) . . . . ?
Eu1 O1 N7 O3 -169.74(15) . . . . ?
Eu1 O1 N7 O2 8.97(16) . . . . ?
Eu1 O5 N8 O6 177.25(15) . . . . ?
Eu1 O5 N8 O4 -3.34(16) . . . . ?
Eu1 O4 N8 O6 -177.25(15) . . . . ?
Eu1 O4 N8 O5 3.34(16) . . . . ?
C5 N1 C1 C2 1.0(3) . . . . ?
Eu1 N1 C1 C2 -173.95(15) . . . . ?
N1 C1 C2 C3 0.1(3) . . . . ?
C1 C2 C3 C4 -0.6(3) . . . . ?
C2 C3 C4 C5 0.1(3) . . . . ?
C1 N1 C5 C4 -1.5(3) . . . . ?
Eu1 N1 C5 C4 173.29(14) . . . . ?
C1 N1 C5 C6 179.39(16) . . . . ?
Eu1 N1 C5 C6 -5.8(2) . . . . ?
C3 C4 C5 N1 1.0(3) . . . . ?
C3 C4 C5 C6 -179.99(18) . . . . ?
C10 N2 C6 C7 0.0(3) . . . . ?
Eu1 N2 C6 C7 160.94(14) . . . . ?
C10 N2 C6 C5 -179.14(16) . . . . ?
Eu1 N2 C6 C5 -18.2(2) . . . . ?
N1 C5 C6 N2 15.4(2) . . . . ?
C4 C5 C6 N2 -163.72(17) . . . . ?
N1 C5 C6 C7 -163.75(17) . . . . ?
C4 C5 C6 C7 17.1(3) . . . . ?
N2 C6 C7 C8 -1.4(3) . . . . ?
C5 C6 C7 C8 177.66(17) . . . . ?
C6 C7 C8 C9 1.5(3) . . . . ?
C7 C8 C9 C10 -0.2(3) . . . . ?
C6 N2 C10 C9 1.4(3) . . . . ?
Eu1 N2 C10 C9 -160.36(14) . . . . ?
C6 N2 C10 C11 178.37(16) . . . . ?
Eu1 N2 C10 C11 16.6(2) . . . . ?
C8 C9 C10 N2 -1.3(3) . . . . ?
C8 C9 C10 C11 -178.16(17) . . . . ?
C12 N3 C11 C10 -177.60(16) . . . . ?
Eu1 N3 C11 C10 -7.0(2) . . . . ?
N2 C10 C11 N3 -6.7(3) . . . . ?
C9 C10 C11 N3 170.32(18) . . . . ?
C11 N3 C12 C13 -109.6(2) . . . . ?
Eu1 N3 C12 C13 79.99(18) . . . . ?
N3 C12 C13 C14 -39.1(2) . . . . ?
C15 N4 C14 C13 -103.4(2) . . . . ?
Eu1 N4 C14 C13 84.71(17) . . . . ?
C12 C13 C14 N4 -38.0(2) . . . . ?
C14 N4 C15 C16 -179.74(16) . . . . ?
Eu1 N4 C15 C16 -7.9(2) . . . . ?
C20 N5 C16 C17 -1.0(3) . . . . ?
Eu1 N5 C16 C17 -172.38(14) . . . . ?
C20 N5 C16 C15 177.24(16) . . . . ?
Eu1 N5 C16 C15 5.9(2) . . . . ?
N4 C15 C16 N5 1.1(3) . . . . ?
N4 C15 C16 C17 179.43(18) . . . . ?
N5 C16 C17 C18 2.6(3) . . . . ?
C15 C16 C17 C18 -175.61(18) . . . . ?
C16 C17 C18 C19 -1.5(3) . . . . ?
C17 C18 C19 C20 -1.0(3) . . . . ?
C16 N5 C20 C19 -1.6(3) . . . . ?
Eu1 N5 C20 C19 169.32(14) . . . . ?
C16 N5 C20 C21 178.62(16) . . . . ?
Eu1 N5 C20 C21 -10.4(2) . . . . ?
C18 C19 C20 N5 2.7(3) . . . . ?
C18 C19 C20 C21 -177.61(18) . . . . ?
C25 N6 C21 C22 -1.0(3) . . . . ?
Eu1 N6 C21 C22 177.26(14) . . . . ?
C25 N6 C21 C20 179.66(17) . . . . ?
Eu1 N6 C21 C20 -2.0(2) . . . . ?
N5 C20 C21 N6 7.9(2) . . . . ?
C19 C20 C21 N6 -171.82(18) . . . . ?
N5 C20 C21 C22 -171.36(17) . . . . ?
C19 C20 C21 C22 8.9(3) . . . . ?
N6 C21 C22 C23 1.5(3) . . . . ?
C20 C21 C22 C23 -179.29(18) . . . . ?
C21 C22 C23 C24 -0.6(3) . . . . ?
C22 C23 C24 C25 -0.5(3) . . . . ?
C21 N6 C25 C24 -0.2(3) . . . . ?
Eu1 N6 C25 C24 -178.48(15) . . . . ?
C23 C24 C25 N6 0.9(3) . . . . ?
